data_4082535
loop_
_publ_author_name
'Melton, Christopher E.'
'Dube, Jonathan W.'
'Ragogna, Paul J.'
'Fettinger, James C.'
'Power, Philip P.'

_publ_section_title
;
 Synthesis and Characterization of Primary Aluminum Parent Amides and
 Phosphides
;
_journal_issue 1
_journal_name_full Organometallics
_journal_page_first 329
_journal_paper_doi 10.1021/om4010675
_journal_volume 33
_journal_year 2014
_chemical_formula_moiety 'C84 H128 Al2 N2, 1.5(C7 H8)'
_chemical_formula_sum 'C94.5 H140 Al2 N2'
_chemical_formula_weight 1358.04
_chemical_name_systematic
; 
 ? 
;
_space_group_crystal_system monoclinic
_space_group_IT_number 14
_space_group_name_Hall '-P 2ybc'
_space_group_name_H-M_alt 'P 1 21/c 1'
_symmetry_space_group_name_Hall '-P 2ybc'
_symmetry_space_group_name_H-M 'P 1 21/c 1'
_atom_sites_solution_hydrogens mixed
_audit_creation_method SHELXL-2012
_cell_angle_alpha 90
_cell_angle_beta 99.378(2)
_cell_angle_gamma 90
_cell_formula_units_Z 4
_cell_length_a 15.3432(8)
_cell_length_b 23.0003(12)
_cell_length_c 26.0164(14)
_cell_measurement_reflns_used 9706
_cell_measurement_temperature 90(2)
_cell_measurement_theta_max 69.24
_cell_measurement_theta_min 2.92
_cell_volume 9058.4(8)
_computing_cell_refinement 'SAINT (8.27b) (Bruker, 2012)'
_computing_data_collection 'Apex2 (2010-11.3) (Bruker, 2010)'
_computing_data_reduction 'SAINT (8.27b) (Bruker, 2012)'
_computing_molecular_graphics 'Bruker SHELXTL'
_computing_publication_material 'Bruker SHELXTL'
_computing_structure_refinement 'SHELXL-2012 (Sheldrick, 2012)'
_computing_structure_solution 'SHELXS-97 (Sheldrick, 2008)'
_diffrn_ambient_temperature 90(2)
_diffrn_measured_fraction_theta_full 0.996
_diffrn_measured_fraction_theta_max 0.996
_diffrn_measurement_device_type 'Bruker APEX-II CCD'
_diffrn_measurement_method '\f and \w scans'
_diffrn_radiation_type CuK\a
_diffrn_radiation_wavelength 1.54178
_diffrn_reflns_av_R_equivalents 0.0232
_diffrn_reflns_av_unetI/netI 0.0262
_diffrn_reflns_Laue_measured_fraction_full 0.996
_diffrn_reflns_Laue_measured_fraction_max 0.996
_diffrn_reflns_limit_h_max 18
_diffrn_reflns_limit_h_min -18
_diffrn_reflns_limit_k_max 26
_diffrn_reflns_limit_k_min -27
_diffrn_reflns_limit_l_max 31
_diffrn_reflns_limit_l_min -31
_diffrn_reflns_number 44467
_diffrn_reflns_point_group_measured_fraction_full 0.996
_diffrn_reflns_point_group_measured_fraction_max 0.996
_diffrn_reflns_theta_full 67.679
_diffrn_reflns_theta_max 68.242
_diffrn_reflns_theta_min 3.680
_exptl_absorpt_coefficient_mu 0.591
_exptl_absorpt_correction_T_max 0.8678
_exptl_absorpt_correction_T_min 0.7599
_exptl_absorpt_correction_type multi-scan
_exptl_absorpt_process_details 'SADABS 2012/1 (Sheldrick, 2012)'
_exptl_crystal_colour Colorless
_exptl_crystal_density_diffrn 0.996
_exptl_crystal_description Block
_exptl_crystal_F_000 2988
_exptl_crystal_size_max 0.403
_exptl_crystal_size_mid 0.291
_exptl_crystal_size_min 0.248
_platon_squeeze_details ' '
_refine_diff_density_max 0.717
_refine_diff_density_min -0.582
_refine_diff_density_rms 0.043
_refine_ls_extinction_method none
_refine_ls_goodness_of_fit_ref 1.019
_refine_ls_hydrogen_treatment mixed
_refine_ls_matrix_type full
_refine_ls_number_parameters 990
_refine_ls_number_reflns 16527
_refine_ls_number_restraints 70
_refine_ls_restrained_S_all 1.049
_refine_ls_R_factor_all 0.0511
_refine_ls_R_factor_gt 0.0484
_refine_ls_shift/su_max 0.001
_refine_ls_shift/su_mean 0.000
_refine_ls_structure_factor_coef Fsqd
_refine_ls_weighting_details
; 
 w=1/[\s^2^(Fo^2^)+(0.0570P)^2^+5.9784P] 
 where P=(Fo^2^+2Fc^2^)/3 
;
_refine_ls_weighting_scheme calc
_refine_ls_wR_factor_gt 0.1251
_refine_ls_wR_factor_ref 0.1274
_reflns_Friedel_coverage 0.000
_reflns_number_gt 15336
_reflns_number_total 16527
_reflns_threshold_expression 'I > 2\s(I)'
_cod_data_source_file om4010675_si_002.cif
_cod_data_source_block cem51fmi_shelxl
_cod_depositor_comments
;
The following automatic conversions were performed:

'_exptl_absorpt_correction_type' value 'Multi-scan' changed to
'multi-scan' according to
/usr/data/users/saulius/automatic-downloads/current/ACS/lib/dictionaries/cif_core.dic
dictionary named 'cif_core.dic' version 2.4.2 from 2011-04-26.

Automatic conversion script
Id: cif_fix_values 2281 2013-09-26 08:29:07Z andrius 
;
_cod_original_formula_sum 'C94.50 H140 Al2 N2'
_cod_database_code 4082535
_shelx_space_group_comment
; 
The symmetry employed for this shelxl refinement is uniquely defined 
by the following loop, which should always be used as a source of 
symmetry information in preference to the above space-group names. 
They are only intended as comments. 
;
_shelx_estimated_absorpt_t_min 0.797
_shelx_estimated_absorpt_t_max 0.867
_shelxl_version_number 2012-9

loop_
_space_group_symop_operation_xyz
'x, y, z'
'-x, y+1/2, -z+1/2'
'-x, -y, -z'
'x, -y-1/2, z-1/2'

loop_
_atom_site_label
_atom_site_type_symbol
_atom_site_fract_x
_atom_site_fract_y
_atom_site_fract_z
_atom_site_U_iso_or_equiv
_atom_site_adp_type
_atom_site_occupancy
_atom_site_site_symmetry_order
_atom_site_calc_flag
_atom_site_refinement_flags_posn
_atom_site_refinement_flags_adp
_atom_site_refinement_flags_occupancy
_atom_site_disorder_assembly
_atom_site_disorder_group
Al1 Al 0.23834(3) 0.64374(2) 0.12963(2) 0.01820(10) Uani 1 1 d . . . . .
H1 H 0.3127(11) 0.6236(7) 0.1003(6) 0.022(4) Uiso 1 1 d . . . . .
Al2 Al 0.21695(3) 0.76224(2) 0.10280(2) 0.01917(10) Uani 1 1 d . . . . .
H2 H 0.1482(11) 0.7979(7) 0.1232(7) 0.025(4) Uiso 1 1 d . . . . .
N1 N 0.28166(10) 0.71731(6) 0.15928(5) 0.0273(3) Uani 1 1 d . . . . .
H3 H 0.3387(19) 0.7215(12) 0.1631(10) 0.069(8) Uiso 1 1 d . . . . .
H4 H 0.2647(17) 0.7268(11) 0.1871(11) 0.061(7) Uiso 1 1 d . . . . .
N2 N 0.16142(9) 0.68961(5) 0.07833(5) 0.0218(3) Uani 1 1 d . . . . .
H5 H 0.1625(14) 0.6790(9) 0.0447(9) 0.044(6) Uiso 1 1 d . . . . .
H6 H 0.1049(16) 0.6926(10) 0.0810(9) 0.051(6) Uiso 1 1 d . . . . .
C1 C 0.18899(9) 0.58527(6) 0.17464(5) 0.0196(3) Uani 1 1 d . . . . .
C2 C 0.10827(9) 0.59182(6) 0.19394(5) 0.0201(3) Uani 1 1 d . . . . .
C3 C 0.07728(10) 0.54877(7) 0.22502(5) 0.0250(3) Uani 1 1 d . . . . .
C4 C 0.13095(11) 0.50085(7) 0.23902(6) 0.0286(3) Uani 1 1 d . . . . .
H4A H 0.1112 0.4721 0.2607 0.034 Uiso 1 1 calc R U . . .
C5 C 0.21202(11) 0.49300(6) 0.22291(6) 0.0277(3) Uani 1 1 d . . . . .
C6 C 0.23931(10) 0.53426(6) 0.18883(5) 0.0222(3) Uani 1 1 d . . . . .
C7 C -0.01162(11) 0.55259(7) 0.24357(6) 0.0299(4) Uani 1 1 d . . . . .
H7 H -0.0389 0.5910 0.2323 0.036 Uiso 1 1 calc R U . . .
C8 C -0.00340(13) 0.54856(9) 0.30304(7) 0.0424(4) Uani 1 1 d . . . . .
H8A H -0.0607 0.5573 0.3133 0.064 Uiso 1 1 calc R U . . .
H8B H 0.0407 0.5766 0.3193 0.064 Uiso 1 1 calc R U . . .
H8C H 0.0150 0.5092 0.3144 0.064 Uiso 1 1 calc R U . . .
C9 C -0.07439(13) 0.50442(9) 0.21924(7) 0.0444(5) Uani 1 1 d . . . . .
H9A H -0.0791 0.5056 0.1812 0.067 Uiso 1 1 calc R U . . .
H9B H -0.1329 0.5104 0.2289 0.067 Uiso 1 1 calc R U . . .
H9C H -0.0512 0.4665 0.2321 0.067 Uiso 1 1 calc R U . . .
C10 C 0.26910(14) 0.44131(7) 0.24353(7) 0.0382(4) Uani 1 1 d . . . . .
H10 H 0.3261 0.4441 0.2297 0.046 Uiso 1 1 calc R U . . .
C11 C 0.29028(15) 0.44299(8) 0.30336(7) 0.0457(5) Uani 1 1 d . . . . .
H11A H 0.3334 0.4126 0.3157 0.069 Uiso 1 1 calc R U . . .
H11B H 0.2361 0.4364 0.3179 0.069 Uiso 1 1 calc R U . . .
H11C H 0.3149 0.4811 0.3147 0.069 Uiso 1 1 calc R U . . .
C12 C 0.22546(18) 0.38323(8) 0.22558(8) 0.0537(6) Uani 1 1 d . . . . .
H12A H 0.2141 0.3819 0.1874 0.081 Uiso 1 1 calc R U . . .
H12B H 0.1695 0.3795 0.2389 0.081 Uiso 1 1 calc R U . . .
H12C H 0.2649 0.3512 0.2389 0.081 Uiso 1 1 calc R U . . .
C13 C 0.05603(9) 0.64683(6) 0.18132(5) 0.0189(3) Uani 1 1 d . . . . .
C14 C 0.07220(9) 0.69559(7) 0.21419(6) 0.0219(3) Uani 1 1 d . . . . .
C15 C 0.02786(9) 0.74757(7) 0.19987(6) 0.0228(3) Uani 1 1 d . . . . .
H15 H 0.0399 0.7806 0.2218 0.027 Uiso 1 1 calc R U . . .
C16 C -0.03346(9) 0.75249(7) 0.15442(6) 0.0219(3) Uani 1 1 d . . . . .
C17 C -0.05161(9) 0.70301(7) 0.12395(5) 0.0227(3) Uani 1 1 d . . . . .
H17 H -0.0943 0.7054 0.0931 0.027 Uiso 1 1 calc R U . . .
C18 C -0.00992(9) 0.65020(7) 0.13669(5) 0.0211(3) Uani 1 1 d . . . . .
C19 C 0.12948(11) 0.69103(8) 0.26824(6) 0.0323(4) Uani 1 1 d . . . . .
H19 H 0.1506 0.6499 0.2727 0.039 Uiso 1 1 calc R U . . .
C20 C 0.20897(18) 0.7291(2) 0.27669(9) 0.1177(17) Uani 1 1 d . U . . .
H20A H 0.2548 0.7124 0.2589 0.176 Uiso 1 1 calc R U . . .
H20B H 0.2313 0.7320 0.3141 0.176 Uiso 1 1 calc R U . . .
H20C H 0.1931 0.7679 0.2626 0.176 Uiso 1 1 calc R U . . .
C21 C 0.07619(15) 0.70301(13) 0.30998(7) 0.0629(7) Uani 1 1 d . . . . .
H21A H 0.0609 0.7444 0.3097 0.094 Uiso 1 1 calc R U . . .
H21B H 0.1106 0.6928 0.3439 0.094 Uiso 1 1 calc R U . . .
H21C H 0.0220 0.6797 0.3039 0.094 Uiso 1 1 calc R U . . .
C22 C -0.08611(10) 0.80728(7) 0.13867(6) 0.0291(3) Uani 1 1 d . . . . .
H22 H -0.0913 0.8109 0.1000 0.035 Uiso 1 1 calc R U . . .
C23 C -0.04391(12) 0.86246(8) 0.16186(9) 0.0435(5) Uani 1 1 d . . . . .
H23A H 0.0164 0.8653 0.1542 0.065 Uiso 1 1 calc R U . . .
H23B H -0.0423 0.8621 0.1997 0.065 Uiso 1 1 calc R U . . .
H23C H -0.0784 0.8960 0.1468 0.065 Uiso 1 1 calc R U . . .
C24 C -0.18027(11) 0.80090(9) 0.15084(8) 0.0405(4) Uani 1 1 d . . . . .
H24A H -0.2157 0.8345 0.1370 0.061 Uiso 1 1 calc R U . . .
H24B H -0.1782 0.7988 0.1886 0.061 Uiso 1 1 calc R U . . .
H24C H -0.2070 0.7653 0.1347 0.061 Uiso 1 1 calc R U . . .
C25 C -0.03993(10) 0.59658(7) 0.10384(6) 0.0257(3) Uani 1 1 d . . . . .
H25 H -0.0103 0.5620 0.1223 0.031 Uiso 1 1 calc R U . . .
C26 C -0.01425(13) 0.59860(9) 0.04970(7) 0.0396(4) Uani 1 1 d . . . . .
H26A H -0.0390 0.5647 0.0296 0.059 Uiso 1 1 calc R U . . .
H26B H 0.0503 0.5982 0.0528 0.059 Uiso 1 1 calc R U . . .
H26C H -0.0375 0.6342 0.0319 0.059 Uiso 1 1 calc R U . . .
C27 C -0.13970(11) 0.58762(8) 0.09912(7) 0.0357(4) Uani 1 1 d . . . . .
H27A H -0.1707 0.6189 0.0779 0.054 Uiso 1 1 calc R U . . .
H27B H -0.1564 0.5882 0.1339 0.054 Uiso 1 1 calc R U . . .
H27C H -0.1559 0.5501 0.0825 0.054 Uiso 1 1 calc R U . . .
C28 C 0.32307(10) 0.52392(6) 0.16676(6) 0.0232(3) Uani 1 1 d . . . . .
C29 C 0.31927(11) 0.49750(7) 0.11752(6) 0.0276(3) Uani 1 1 d . . . . .
C30 C 0.39645(12) 0.49203(7) 0.09627(6) 0.0319(4) Uani 1 1 d . . . . .
H30 H 0.3932 0.4744 0.0630 0.038 Uiso 1 1 calc R U . . .
C31 C 0.47780(12) 0.51118(7) 0.12164(6) 0.0330(4) Uani 1 1 d . . . . .
C32 C 0.48071(11) 0.53563(7) 0.17095(6) 0.0313(4) Uani 1 1 d . . . . .
H32 H 0.5358 0.5486 0.1894 0.038 Uiso 1 1 calc R U . . .
C33 C 0.40556(10) 0.54159(7) 0.19402(6) 0.0260(3) Uani 1 1 d . . . . .
C34 C 0.23271(12) 0.47573(7) 0.08647(7) 0.0346(4) Uani 1 1 d . . . . .
H34 H 0.1858 0.4794 0.1088 0.042 Uiso 1 1 calc R U . . .
C35 C 0.20505(14) 0.51210(8) 0.03731(8) 0.0469(5) Uani 1 1 d . . . . .
H35A H 0.2482 0.5069 0.0138 0.070 Uiso 1 1 calc R U . . .
H35B H 0.2025 0.5532 0.0468 0.070 Uiso 1 1 calc R U . . .
H35C H 0.1467 0.4994 0.0198 0.070 Uiso 1 1 calc R U . . .
C36 C 0.23871(15) 0.41168(8) 0.07125(8) 0.0470(5) Uani 1 1 d . . . . .
H36A H 0.1803 0.3979 0.0550 0.071 Uiso 1 1 calc R U . . .
H36B H 0.2595 0.3885 0.1025 0.071 Uiso 1 1 calc R U . . .
H36C H 0.2802 0.4076 0.0466 0.071 Uiso 1 1 calc R U . . .
C37 C 0.55995(13) 0.50604(9) 0.09590(7) 0.0427(5) Uani 1 1 d . . . . .
H37 H 0.5459 0.4783 0.0661 0.051 Uiso 1 1 calc R U . . .
C38 C 0.63949(14) 0.48203(10) 0.13221(9) 0.0551(6) Uani 1 1 d . . . . .
H38A H 0.6885 0.4765 0.1128 0.083 Uiso 1 1 calc R U . . .
H38B H 0.6240 0.4447 0.1464 0.083 Uiso 1 1 calc R U . . .
H38C H 0.6572 0.5095 0.1608 0.083 Uiso 1 1 calc R U . . .
C39 C 0.58330(16) 0.56421(13) 0.07371(11) 0.0708(8) Uani 1 1 d . . . . .
H39A H 0.6336 0.5591 0.0553 0.106 Uiso 1 1 calc R U . . .
H39B H 0.5989 0.5922 0.1022 0.106 Uiso 1 1 calc R U . . .
H39C H 0.5324 0.5788 0.0494 0.106 Uiso 1 1 calc R U . . .
C40 C 0.41498(11) 0.56594(7) 0.24901(6) 0.0283(3) Uani 1 1 d . . . . .
H40 H 0.3557 0.5642 0.2603 0.034 Uiso 1 1 calc R U . . .
C41 C 0.44511(12) 0.62919(8) 0.25152(7) 0.0356(4) Uani 1 1 d . . . . .
H41A H 0.5017 0.6322 0.2389 0.053 Uiso 1 1 calc R U . . .
H41B H 0.4521 0.6429 0.2876 0.053 Uiso 1 1 calc R U . . .
H41C H 0.4009 0.6531 0.2296 0.053 Uiso 1 1 calc R U . . .
C42 C 0.47936(12) 0.52929(9) 0.28719(7) 0.0392(4) Uani 1 1 d . . . . .
H42A H 0.4620 0.4883 0.2838 0.059 Uiso 1 1 calc R U . . .
H42B H 0.4779 0.5424 0.3229 0.059 Uiso 1 1 calc R U . . .
H42C H 0.5393 0.5338 0.2793 0.059 Uiso 1 1 calc R U . . .
C43 C 0.28220(8) 0.80991(6) 0.05758(5) 0.0159(3) Uani 1 1 d . . . . .
C44 C 0.34211(9) 0.85143(6) 0.08384(5) 0.0165(3) Uani 1 1 d . . . . .
C45 C 0.37416(9) 0.89740(6) 0.05666(5) 0.0193(3) Uani 1 1 d . . . . .
C46 C 0.34963(9) 0.89899(6) 0.00284(5) 0.0211(3) Uani 1 1 d . . . . .
H46 H 0.3711 0.9300 -0.0158 0.025 Uiso 1 1 calc R U . . .
C47 C 0.29535(9) 0.85762(6) -0.02516(5) 0.0193(3) Uani 1 1 d . . . . .
C48 C 0.25992(8) 0.81337(6) 0.00268(5) 0.0163(3) Uani 1 1 d . . . . .
C49 C 0.43472(10) 0.94479(6) 0.08340(6) 0.0236(3) Uani 1 1 d . . . . .
H49 H 0.4398 0.9393 0.1219 0.028 Uiso 1 1 calc R U . . .
C50 C 0.39587(12) 1.00532(7) 0.06978(6) 0.0317(4) Uani 1 1 d . . . . .
H50A H 0.3931 1.0124 0.0324 0.048 Uiso 1 1 calc R U . . .
H50B H 0.4334 1.0348 0.0896 0.048 Uiso 1 1 calc R U . . .
H50C H 0.3363 1.0074 0.0786 0.048 Uiso 1 1 calc R U . . .
C51 C 0.52733(11) 0.94093(8) 0.06928(6) 0.0319(4) Uani 1 1 d . . . . .
H51A H 0.5241 0.9471 0.0318 0.048 Uiso 1 1 calc R U . . .
H51B H 0.5522 0.9024 0.0786 0.048 Uiso 1 1 calc R U . . .
H51C H 0.5651 0.9708 0.0884 0.048 Uiso 1 1 calc R U . . .
C52 C 0.27540(10) 0.86396(7) -0.08421(5) 0.0241(3) Uani 1 1 d . . . . .
H52 H 0.2405 0.8292 -0.0986 0.029 Uiso 1 1 calc R U . . .
C53 C 0.22004(12) 0.91826(8) -0.10024(6) 0.0365(4) Uani 1 1 d . . . . .
H53A H 0.2053 0.9199 -0.1383 0.055 Uiso 1 1 calc R U . . .
H53B H 0.2538 0.9530 -0.0875 0.055 Uiso 1 1 calc R U . . .
H53C H 0.1655 0.9167 -0.0852 0.055 Uiso 1 1 calc R U . . .
C54 C 0.35975(12) 0.86632(8) -0.10858(6) 0.0348(4) Uani 1 1 d . . . . .
H54A H 0.3967 0.8325 -0.0972 0.052 Uiso 1 1 calc R U . . .
H54B H 0.3924 0.9020 -0.0975 0.052 Uiso 1 1 calc R U . . .
H54C H 0.3441 0.8660 -0.1466 0.052 Uiso 1 1 calc R U . . .
C55 C 0.37829(9) 0.84270(6) 0.14095(5) 0.0180(3) Uani 1 1 d . . . . .
C56 C 0.33938(10) 0.86730(7) 0.18144(6) 0.0237(3) Uani 1 1 d . . . . .
C57 C 0.37723(11) 0.85616(8) 0.23293(6) 0.0317(4) Uani 1 1 d . . . . .
H57 H 0.3504 0.8725 0.2600 0.038 Uiso 1 1 calc R U . . .
C58 C 0.45213(11) 0.82236(8) 0.24634(6) 0.0322(4) Uani 1 1 d . . . . .
C59 C 0.49012(10) 0.79874(7) 0.20609(6) 0.0264(3) Uani 1 1 d . . . . .
H59 H 0.5414 0.7752 0.2144 0.032 Uiso 1 1 calc R U . . .
C60 C 0.45513(9) 0.80851(6) 0.15377(5) 0.0198(3) Uani 1 1 d . . . . .
C61 C 0.26018(10) 0.90785(8) 0.17162(7) 0.0322(4) Uani 1 1 d . . . . .
H61 H 0.2329 0.9047 0.1341 0.039 Uiso 1 1 calc R U . . .
C62 C 0.18953(12) 0.89311(10) 0.20504(9) 0.0486(5) Uani 1 1 d . . . . .
H62A H 0.1380 0.9182 0.1950 0.073 Uiso 1 1 calc R U . . .
H62B H 0.2136 0.8994 0.2419 0.073 Uiso 1 1 calc R U . . .
H62C H 0.1719 0.8523 0.1996 0.073 Uiso 1 1 calc R U . . .
C63 C 0.28825(12) 0.97107(8) 0.18279(8) 0.0390(4) Uani 1 1 d . . . . .
H63A H 0.3333 0.9817 0.1618 0.059 Uiso 1 1 calc R U . . .
H63B H 0.3125 0.9754 0.2198 0.059 Uiso 1 1 calc R U . . .
H63C H 0.2368 0.9966 0.1739 0.059 Uiso 1 1 calc R U . . .
C64 C 0.49154(12) 0.81391(10) 0.30345(6) 0.0463(5) Uani 1 1 d D . . . .
H64 H 0.4448 0.8302 0.3220 0.056 Uiso 0.5 1 calc R U P A 1
H64B H 0.4433 0.7994 0.3217 0.056 Uiso 0.5 1 calc R U P A 2
C65 C 0.4997(3) 0.75969(14) 0.32107(12) 0.0357(8) Uani 0.5 1 d D . P B 1
H65A H 0.5427 0.7389 0.3039 0.054 Uiso 0.5 1 calc R U P B 1
H65B H 0.4423 0.7400 0.3136 0.054 Uiso 0.5 1 calc R U P B 1
H65C H 0.5201 0.7601 0.3588 0.054 Uiso 0.5 1 calc R U P B 1
C66 C 0.5693(3) 0.8583(2) 0.31764(16) 0.0437(11) Uani 0.5 1 d D . P B 1
H66A H 0.5893 0.8579 0.3554 0.066 Uiso 0.5 1 calc R U P B 1
H66B H 0.5489 0.8974 0.3066 0.066 Uiso 0.5 1 calc R U P B 1
H66C H 0.6184 0.8472 0.2998 0.066 Uiso 0.5 1 calc R U P B 1
C65B C 0.5728(2) 0.76232(15) 0.31079(12) 0.0336(8) Uani 0.5 1 d D . P B 2
H65D H 0.5892 0.7526 0.3478 0.050 Uiso 0.5 1 calc R U P B 2
H65E H 0.6246 0.7774 0.2975 0.050 Uiso 0.5 1 calc R U P B 2
H65F H 0.5512 0.7273 0.2913 0.050 Uiso 0.5 1 calc R U P B 2
C66B C 0.5272(3) 0.86280(17) 0.32976(15) 0.0306(8) Uani 0.5 1 d D . P B 2
H66D H 0.4815 0.8928 0.3284 0.046 Uiso 0.5 1 calc R U P B 2
H66E H 0.5759 0.8775 0.3134 0.046 Uiso 0.5 1 calc R U P B 2
H66F H 0.5493 0.8528 0.3662 0.046 Uiso 0.5 1 calc R U P B 2
C67 C 0.50108(9) 0.78109(7) 0.11205(6) 0.0225(3) Uani 1 1 d . . . . .
H67 H 0.4818 0.8029 0.0789 0.027 Uiso 1 1 calc R U . . .
C68 C 0.47419(11) 0.71772(7) 0.10228(7) 0.0337(4) Uani 1 1 d . . . . .
H68A H 0.4104 0.7155 0.0900 0.051 Uiso 1 1 calc R U . . .
H68B H 0.4890 0.6956 0.1347 0.051 Uiso 1 1 calc R U . . .
H68C H 0.5059 0.7013 0.0758 0.051 Uiso 1 1 calc R U . . .
C69 C 0.60169(10) 0.78549(8) 0.12487(7) 0.0318(4) Uani 1 1 d . . . . .
H69A H 0.6276 0.7731 0.0946 0.048 Uiso 1 1 calc R U . . .
H69B H 0.6233 0.7604 0.1547 0.048 Uiso 1 1 calc R U . . .
H69C H 0.6186 0.8258 0.1335 0.048 Uiso 1 1 calc R U . . .
C70 C 0.19816(9) 0.76782(6) -0.02547(5) 0.0169(3) Uani 1 1 d . . . . .
C71 C 0.23186(9) 0.71473(6) -0.04161(5) 0.0202(3) Uani 1 1 d . . . . .
C72 C 0.17362(10) 0.67176(6) -0.06407(6) 0.0242(3) Uani 1 1 d . . . . .
H72 H 0.1971 0.6363 -0.0747 0.029 Uiso 1 1 calc R U . . .
C73 C 0.08262(10) 0.67903(7) -0.07147(6) 0.0261(3) Uani 1 1 d D . . . .
C74 C 0.05067(10) 0.73160(6) -0.05644(6) 0.0234(3) Uani 1 1 d . . . . .
H74 H -0.0114 0.7375 -0.0614 0.028 Uiso 1 1 calc R U . . .
C75 C 0.10588(9) 0.77629(6) -0.03428(5) 0.0183(3) Uani 1 1 d . . . . .
C76 C 0.33040(9) 0.70300(7) -0.03811(6) 0.0226(3) Uani 1 1 d . . . . .
H76 H 0.3635 0.7347 -0.0170 0.027 Uiso 1 1 calc R U . . .
C77 C 0.35900(11) 0.64469(7) -0.01240(6) 0.0297(3) Uani 1 1 d . . . . .
H77A H 0.3302 0.6129 -0.0339 0.045 Uiso 1 1 calc R U . . .
H77B H 0.3418 0.6431 0.0222 0.045 Uiso 1 1 calc R U . . .
H77C H 0.4233 0.6407 -0.0091 0.045 Uiso 1 1 calc R U . . .
C78 C 0.35538(11) 0.70427(8) -0.09269(6) 0.0326(4) Uani 1 1 d . . . . .
H78A H 0.3242 0.6731 -0.1138 0.049 Uiso 1 1 calc R U . . .
H78B H 0.4193 0.6986 -0.0901 0.049 Uiso 1 1 calc R U . . .
H78C H 0.3387 0.7419 -0.1091 0.049 Uiso 1 1 calc R U . . .
C79 C 0.0254(7) 0.6345(4) -0.1060(3) 0.0265(16) Uani 0.41 1 d D U P C 1
H79 H -0.0372 0.6452 -0.1042 0.032 Uiso 0.41 1 calc R U P C 1
C80 C 0.0318(6) 0.6326(4) -0.1640(3) 0.0465(19) Uani 0.41 1 d D U P C 1
H80A H -0.0146 0.6071 -0.1821 0.070 Uiso 0.41 1 calc R U P C 1
H80B H 0.0898 0.6174 -0.1684 0.070 Uiso 0.41 1 calc R U P C 1
H80C H 0.0243 0.6718 -0.1786 0.070 Uiso 0.41 1 calc R U P C 1
C81 C 0.0382(14) 0.5733(5) -0.0829(5) 0.033(3) Uani 0.41 1 d D . P C 1
H81A H -0.0104 0.5483 -0.0989 0.049 Uiso 0.41 1 calc R U P C 1
H81B H 0.0389 0.5751 -0.0452 0.049 Uiso 0.41 1 calc R U P C 1
H81C H 0.0944 0.5574 -0.0898 0.049 Uiso 0.41 1 calc R U P C 1
C79B C 0.0159(5) 0.6317(3) -0.0928(2) 0.0250(11) Uani 0.59 1 d D U P C 2
H79B H -0.0402 0.6378 -0.0787 0.030 Uiso 0.59 1 calc R U P C 2
C80B C -0.0015(4) 0.6399(3) -0.1520(2) 0.0481(15) Uani 0.59 1 d D U P C 2
H80D H -0.0307 0.6052 -0.1686 0.072 Uiso 0.59 1 calc R U P C 2
H80E H 0.0547 0.6459 -0.1645 0.072 Uiso 0.59 1 calc R U P C 2
H80F H -0.0396 0.6739 -0.1608 0.072 Uiso 0.59 1 calc R U P C 2
C81B C 0.0498(9) 0.5701(3) -0.0796(3) 0.029(2) Uani 0.59 1 d D . P C 2
H81D H 0.0043 0.5419 -0.0939 0.044 Uiso 0.59 1 calc R U P C 2
H81E H 0.0634 0.5656 -0.0417 0.044 Uiso 0.59 1 calc R U P C 2
H81F H 0.1033 0.5633 -0.0948 0.044 Uiso 0.59 1 calc R U P C 2
C82 C 0.06246(9) 0.83276(6) -0.02090(6) 0.0207(3) Uani 1 1 d . . . . .
H82 H 0.1102 0.8614 -0.0082 0.025 Uiso 1 1 calc R U . . .
C83 C 0.00726(12) 0.82343(8) 0.02227(8) 0.0401(4) Uani 1 1 d . . . . .
H83A H -0.0207 0.8602 0.0295 0.060 Uiso 1 1 calc R U . . .
H83B H 0.0455 0.8099 0.0539 0.060 Uiso 1 1 calc R U . . .
H83C H -0.0384 0.7942 0.0111 0.060 Uiso 1 1 calc R U . . .
C84 C 0.00401(12) 0.85871(7) -0.06843(7) 0.0339(4) Uani 1 1 d . . . . .
H84A H 0.0386 0.8634 -0.0967 0.051 Uiso 1 1 calc R U . . .
H84B H -0.0181 0.8967 -0.0593 0.051 Uiso 1 1 calc R U . . .
H84C H -0.0460 0.8327 -0.0798 0.051 Uiso 1 1 calc R U . . .
C91 C 0.70323(12) 0.82509(9) 1.00246(7) 0.0398(4) Uani 1 1 d . . . . .
C92 C 0.74708(12) 0.77225(9) 1.00943(8) 0.0431(4) Uani 1 1 d . . . . .
H92 H 0.8091 0.7718 1.0209 0.052 Uiso 1 1 calc R U . . .
C93 C 0.70225(14) 0.72015(9) 0.99994(8) 0.0482(5) Uani 1 1 d . . . . .
H93 H 0.7334 0.6844 1.0052 0.058 Uiso 1 1 calc R U . . .
C94 C 0.61220(15) 0.72017(10) 0.98276(8) 0.0502(5) Uani 1 1 d . . . . .
H94 H 0.5811 0.6845 0.9760 0.060 Uiso 1 1 calc R U . . .
C95 C 0.56777(12) 0.77261(9) 0.97544(7) 0.0428(4) Uani 1 1 d . . . . .
H95 H 0.5057 0.7729 0.9640 0.051 Uiso 1 1 calc R U . . .
C96 C 0.61261(12) 0.82424(9) 0.98461(7) 0.0394(4) Uani 1 1 d . . . . .
H96 H 0.5813 0.8599 0.9787 0.047 Uiso 1 1 calc R U . . .
C97 C 0.75188(16) 0.88183(11) 1.01363(12) 0.0685(7) Uani 1 1 d . . . . .
H97A H 0.7716 0.8959 0.9818 0.103 Uiso 1 1 calc R U . . .
H97B H 0.8033 0.8759 1.0409 0.103 Uiso 1 1 calc R U . . .
H97C H 0.7124 0.9106 1.0254 0.103 Uiso 1 1 calc R U . . .
C101 C 0.0388(3) -0.0128(2) 1.02776(13) 0.0301(11) Uiso 0.32 1 d G U P D -1
C102 C 0.07951(18) 0.0004(2) 0.98519(18) 0.0446(14) Uiso 0.32 1 d G U P D -1
H102 H 0.1416 -0.0039 0.9876 0.054 Uiso 0.32 1 calc R U P D -1
C103 C 0.0293(3) 0.0197(2) 0.93903(14) 0.0463(13) Uiso 0.32 1 d G U P D -1
H103 H 0.0570 0.0286 0.9099 0.056 Uiso 0.32 1 calc R U P D -1
C104 C -0.0617(3) 0.0258(2) 0.93544(13) 0.0452(14) Uiso 0.32 1 d G U P D -1
H104 H -0.0960 0.0390 0.9039 0.054 Uiso 0.32 1 calc R U P D -1
C105 C -0.10232(18) 0.0127(2) 0.97801(18) 0.0435(12) Uiso 0.32 1 d G U P D -1
H105 H -0.1645 0.0169 0.9756 0.052 Uiso 0.32 1 calc R U P D -1
C106 C -0.0521(3) -0.00659(19) 1.02417(14) 0.0339(12) Uiso 0.32 1 d G U P D -1
H106 H -0.0799 -0.0156 1.0533 0.041 Uiso 0.32 1 calc R U P D -1
C107 C 0.0971(5) -0.0299(3) 1.0753(3) 0.0558(16) Uiso 0.32 1 d . U P D -1
H10A H 0.1383 -0.0597 1.0672 0.084 Uiso 0.32 1 calc R U P D -1
H10B H 0.0617 -0.0455 1.1003 0.084 Uiso 0.32 1 calc R U P D -1
H10C H 0.1303 0.0041 1.0905 0.084 Uiso 0.32 1 calc R U P D -1
C111 C 0.0566(4) -0.0072(4) 1.0136(3) 0.0358(17) Uiso 0.18 1 d G U P E -2
C112 C -0.0193(6) -0.0139(3) 1.0358(2) 0.0331(17) Uiso 0.18 1 d G U P E -2
H112 H -0.0151 -0.0278 1.0705 0.040 Uiso 0.18 1 calc R U P E -2
C113 C -0.1014(4) -0.0004(4) 1.0071(3) 0.046(2) Uiso 0.18 1 d G U P E -2
H113 H -0.1533 -0.0050 1.0222 0.055 Uiso 0.18 1 calc R U P E -2
C114 C -0.1075(4) 0.0198(4) 0.9563(3) 0.0401(17) Uiso 0.18 1 d G U P E -2
H114 H -0.1636 0.0291 0.9367 0.048 Uiso 0.18 1 calc R U P E -2
C115 C -0.0315(6) 0.0266(4) 0.9342(2) 0.0454(18) Uiso 0.18 1 d G U P E -2
H115 H -0.0357 0.0404 0.8995 0.055 Uiso 0.18 1 calc R U P E -2
C116 C 0.0505(4) 0.0130(4) 0.9628(3) 0.0473(18) Uiso 0.18 1 d G U P E -2
H116 H 0.1024 0.0176 0.9477 0.057 Uiso 0.18 1 calc R U P E -2
C117 C 0.1511(9) -0.0193(6) 1.0342(5) 0.056(3) Uiso 0.18 1 d . U P E -2
H11D H 0.1701 0.0045 1.0652 0.084 Uiso 0.18 1 calc R U P E -2
H11E H 0.1872 -0.0098 1.0075 0.084 Uiso 0.18 1 calc R U P E -2
H11F H 0.1583 -0.0605 1.0434 0.084 Uiso 0.18 1 calc R U P E -2

loop_
_atom_site_aniso_label
_atom_site_aniso_U_11
_atom_site_aniso_U_22
_atom_site_aniso_U_33
_atom_site_aniso_U_23
_atom_site_aniso_U_13
_atom_site_aniso_U_12
Al1 0.0219(2) 0.0153(2) 0.0167(2) 0.00233(15) 0.00120(16) -0.00187(15)
Al2 0.0216(2) 0.0147(2) 0.0227(2) 0.00115(16) 0.00802(16) -0.00256(15)
N1 0.0370(8) 0.0251(7) 0.0184(6) 0.0017(5) 0.0009(6) -0.0134(6)
N2 0.0229(6) 0.0199(6) 0.0209(6) 0.0046(5) -0.0019(5) -0.0062(5)
C1 0.0267(7) 0.0166(7) 0.0136(6) 0.0002(5) -0.0022(5) -0.0057(6)
C2 0.0259(7) 0.0193(7) 0.0132(6) -0.0005(5) -0.0023(5) -0.0080(6)
C3 0.0333(8) 0.0248(8) 0.0152(7) 0.0005(6) -0.0007(6) -0.0121(6)
C4 0.0445(9) 0.0210(7) 0.0184(7) 0.0056(6) 0.0000(6) -0.0123(7)
C5 0.0442(9) 0.0162(7) 0.0202(7) 0.0018(6) -0.0024(6) -0.0051(6)
C6 0.0318(8) 0.0157(7) 0.0165(7) -0.0006(5) -0.0036(6) -0.0035(6)
C7 0.0343(8) 0.0330(9) 0.0222(8) 0.0038(6) 0.0038(6) -0.0150(7)
C8 0.0479(11) 0.0562(12) 0.0242(9) -0.0024(8) 0.0091(8) -0.0172(9)
C9 0.0488(11) 0.0559(12) 0.0282(9) 0.0002(8) 0.0056(8) -0.0319(9)
C10 0.0602(12) 0.0191(8) 0.0335(9) 0.0095(7) 0.0019(8) 0.0020(8)
C11 0.0653(13) 0.0324(10) 0.0350(10) 0.0167(8) -0.0051(9) 0.0044(9)
C12 0.0973(18) 0.0180(9) 0.0449(11) 0.0071(8) 0.0087(11) -0.0023(10)
C13 0.0195(7) 0.0227(7) 0.0149(6) 0.0019(5) 0.0040(5) -0.0066(5)
C14 0.0193(7) 0.0270(8) 0.0194(7) -0.0021(6) 0.0028(5) -0.0042(6)
C15 0.0201(7) 0.0258(8) 0.0229(7) -0.0051(6) 0.0052(6) -0.0033(6)
C16 0.0171(6) 0.0286(8) 0.0219(7) 0.0022(6) 0.0086(5) -0.0010(6)
C17 0.0187(7) 0.0326(8) 0.0162(7) 0.0021(6) 0.0015(5) -0.0022(6)
C18 0.0209(7) 0.0267(8) 0.0158(7) 0.0001(6) 0.0033(5) -0.0061(6)
C19 0.0314(8) 0.0339(9) 0.0273(8) -0.0103(7) -0.0085(7) 0.0065(7)
C20 0.0627(16) 0.260(5) 0.0260(11) 0.0020(18) -0.0067(10) -0.093(2)
C21 0.0540(13) 0.113(2) 0.0197(9) 0.0175(11) -0.0002(8) -0.0022(13)
C22 0.0244(8) 0.0346(9) 0.0291(8) 0.0004(7) 0.0066(6) 0.0070(7)
C23 0.0282(9) 0.0282(9) 0.0715(14) 0.0024(9) 0.0000(9) 0.0001(7)
C24 0.0243(8) 0.0437(11) 0.0546(11) -0.0178(9) 0.0094(8) -0.0008(7)
C25 0.0270(8) 0.0290(8) 0.0192(7) -0.0017(6) -0.0023(6) -0.0081(6)
C26 0.0461(10) 0.0471(11) 0.0265(8) -0.0152(8) 0.0086(7) -0.0259(9)
C27 0.0311(9) 0.0393(10) 0.0352(9) -0.0012(7) 0.0012(7) -0.0152(7)
C28 0.0347(8) 0.0130(7) 0.0201(7) 0.0025(5) -0.0015(6) 0.0033(6)
C29 0.0401(9) 0.0171(7) 0.0232(7) -0.0008(6) -0.0024(6) 0.0026(6)
C30 0.0456(10) 0.0244(8) 0.0240(8) -0.0054(6) 0.0011(7) 0.0085(7)
C31 0.0382(9) 0.0307(9) 0.0287(8) -0.0038(7) 0.0010(7) 0.0122(7)
C32 0.0308(8) 0.0324(9) 0.0277(8) -0.0045(7) -0.0041(6) 0.0095(7)
C33 0.0331(8) 0.0208(7) 0.0213(7) 0.0002(6) -0.0039(6) 0.0082(6)
C34 0.0445(10) 0.0287(9) 0.0281(8) -0.0090(7) -0.0019(7) -0.0044(7)
C35 0.0538(12) 0.0340(10) 0.0434(11) -0.0065(8) -0.0206(9) -0.0010(8)
C36 0.0708(14) 0.0269(9) 0.0388(10) -0.0072(8) -0.0047(9) -0.0096(9)
C37 0.0405(10) 0.0507(11) 0.0366(10) -0.0141(8) 0.0047(8) 0.0141(9)
C38 0.0484(12) 0.0574(13) 0.0601(13) 0.0058(11) 0.0107(10) 0.0267(10)
C39 0.0566(14) 0.0910(19) 0.0725(16) 0.0361(15) 0.0336(12) 0.0361(13)
C40 0.0292(8) 0.0321(9) 0.0208(7) -0.0029(6) -0.0045(6) 0.0069(7)
C41 0.0419(10) 0.0330(9) 0.0292(9) -0.0088(7) -0.0021(7) 0.0044(7)
C42 0.0406(10) 0.0469(11) 0.0256(8) 0.0011(8) -0.0078(7) 0.0108(8)
C43 0.0159(6) 0.0139(6) 0.0180(6) -0.0001(5) 0.0030(5) 0.0009(5)
C44 0.0160(6) 0.0169(7) 0.0167(6) -0.0011(5) 0.0032(5) -0.0006(5)
C45 0.0193(7) 0.0190(7) 0.0190(7) -0.0006(5) 0.0018(5) -0.0038(5)
C46 0.0232(7) 0.0211(7) 0.0186(7) 0.0043(6) 0.0024(5) -0.0066(6)
C47 0.0201(7) 0.0218(7) 0.0156(7) 0.0011(5) 0.0014(5) -0.0012(5)
C48 0.0151(6) 0.0162(6) 0.0176(6) -0.0011(5) 0.0024(5) -0.0002(5)
C49 0.0283(7) 0.0223(7) 0.0189(7) 0.0016(6) 0.0000(6) -0.0103(6)
C50 0.0441(9) 0.0213(8) 0.0268(8) 0.0007(6) -0.0030(7) -0.0099(7)
C51 0.0281(8) 0.0365(9) 0.0301(8) 0.0016(7) 0.0014(6) -0.0155(7)
C52 0.0287(8) 0.0270(8) 0.0153(7) 0.0022(6) 0.0001(6) -0.0084(6)
C53 0.0447(10) 0.0381(10) 0.0235(8) 0.0085(7) -0.0041(7) -0.0011(8)
C54 0.0391(9) 0.0476(10) 0.0188(7) 0.0009(7) 0.0081(7) -0.0120(8)
C55 0.0198(6) 0.0179(7) 0.0163(7) -0.0009(5) 0.0034(5) -0.0085(5)
C56 0.0219(7) 0.0282(8) 0.0221(7) -0.0069(6) 0.0070(6) -0.0116(6)
C57 0.0304(8) 0.0495(10) 0.0170(7) -0.0094(7) 0.0094(6) -0.0197(7)
C58 0.0328(8) 0.0475(10) 0.0152(7) 0.0033(7) 0.0004(6) -0.0235(8)
C59 0.0252(7) 0.0308(8) 0.0210(7) 0.0050(6) -0.0027(6) -0.0096(6)
C60 0.0203(7) 0.0205(7) 0.0181(7) 0.0009(5) 0.0015(5) -0.0076(5)
C61 0.0252(8) 0.0379(9) 0.0348(9) -0.0171(7) 0.0087(7) -0.0048(7)
C62 0.0318(9) 0.0568(13) 0.0627(13) -0.0304(10) 0.0242(9) -0.0130(9)
C63 0.0350(9) 0.0390(10) 0.0443(10) -0.0156(8) 0.0102(8) -0.0025(8)
C64 0.0393(10) 0.0836(15) 0.0144(8) 0.0065(8) -0.0002(7) -0.0307(10)
C65 0.059(2) 0.0298(18) 0.0182(15) 0.0013(13) 0.0059(15) 0.0007(16)
C66 0.053(3) 0.053(3) 0.022(2) -0.0003(17) -0.0075(19) -0.021(2)
C65B 0.047(2) 0.0285(17) 0.0192(15) 0.0040(13) -0.0117(14) -0.0024(15)
C66B 0.035(2) 0.037(2) 0.0189(18) -0.0047(14) -0.0008(15) -0.0051(17)
C67 0.0197(7) 0.0251(8) 0.0219(7) -0.0009(6) 0.0011(5) -0.0003(6)
C68 0.0329(9) 0.0293(9) 0.0398(9) -0.0088(7) 0.0091(7) -0.0034(7)
C69 0.0210(8) 0.0383(9) 0.0354(9) -0.0053(7) 0.0027(6) -0.0004(7)
C70 0.0200(7) 0.0171(7) 0.0130(6) 0.0012(5) 0.0015(5) -0.0026(5)
C71 0.0228(7) 0.0199(7) 0.0169(7) -0.0004(5) 0.0002(5) -0.0001(6)
C72 0.0286(8) 0.0167(7) 0.0250(7) -0.0030(6) -0.0022(6) 0.0017(6)
C73 0.0269(8) 0.0184(7) 0.0299(8) -0.0007(6) -0.0050(6) -0.0045(6)
C74 0.0191(7) 0.0217(7) 0.0272(8) 0.0022(6) -0.0021(6) -0.0023(6)
C75 0.0208(7) 0.0178(7) 0.0158(6) 0.0019(5) 0.0010(5) -0.0018(5)
C76 0.0223(7) 0.0245(8) 0.0201(7) -0.0063(6) 0.0005(5) 0.0017(6)
C77 0.0294(8) 0.0299(9) 0.0278(8) -0.0042(6) -0.0009(6) 0.0081(6)
C78 0.0301(8) 0.0424(10) 0.0255(8) -0.0046(7) 0.0055(6) 0.0003(7)
C79 0.025(2) 0.0199(18) 0.033(4) 0.000(2) 0.001(3) -0.0074(15)
C80 0.077(5) 0.028(3) 0.026(3) -0.003(2) -0.017(3) -0.016(3)
C81 0.032(4) 0.043(7) 0.023(4) -0.005(3) 0.003(3) -0.002(3)
C79B 0.0266(19) 0.0190(14) 0.028(3) -0.0016(17) -0.0004(18) -0.0097(11)
C80B 0.071(4) 0.027(2) 0.035(3) -0.0025(19) -0.027(2) -0.013(2)
C81B 0.046(5) 0.007(3) 0.033(3) -0.0028(19) -0.002(2) -0.011(2)
C82 0.0191(7) 0.0201(7) 0.0225(7) -0.0023(6) 0.0020(5) -0.0008(5)
C83 0.0406(10) 0.0380(10) 0.0471(11) 0.0053(8) 0.0236(8) 0.0090(8)
C84 0.0406(9) 0.0226(8) 0.0341(9) -0.0038(7) -0.0071(7) 0.0084(7)
C91 0.0316(9) 0.0451(11) 0.0416(10) 0.0082(8) 0.0026(7) 0.0013(8)
C92 0.0302(9) 0.0518(12) 0.0458(11) -0.0007(9) 0.0021(8) 0.0092(8)
C93 0.0522(12) 0.0430(11) 0.0463(11) -0.0133(9) -0.0017(9) 0.0143(9)
C94 0.0566(12) 0.0472(12) 0.0425(11) -0.0150(9) -0.0053(9) -0.0057(10)
C95 0.0308(9) 0.0609(13) 0.0346(10) -0.0073(9) -0.0010(7) -0.0002(8)
C96 0.0325(9) 0.0465(11) 0.0382(10) 0.0038(8) 0.0028(7) 0.0090(8)
C97 0.0471(12) 0.0499(13) 0.101(2) 0.0267(13) -0.0104(12) -0.0067(10)

loop_
_atom_type_symbol
_atom_type_description
_atom_type_scat_dispersion_real
_atom_type_scat_dispersion_imag
_atom_type_scat_source
C C 0.0181 0.0091 'International Tables Vol C Tables 4.2.6.8 and 6.1.1.4'
H H 0.0000 0.0000 'International Tables Vol C Tables 4.2.6.8 and 6.1.1.4'
N N 0.0311 0.0180 'International Tables Vol C Tables 4.2.6.8 and 6.1.1.4'
Al Al 0.2130 0.2455 'International Tables Vol C Tables 4.2.6.8 and 6.1.1.4'

loop_
_geom_angle_atom_site_label_1
_geom_angle_atom_site_label_2
_geom_angle_atom_site_label_3
_geom_angle
N1 Al1 N2 85.97(6)
N1 Al1 C1 119.40(6)
N2 Al1 C1 121.27(6)
N1 Al1 Al2 43.18(4)
N2 Al1 Al2 43.26(4)
C1 Al1 Al2 138.69(5)
N1 Al1 H1 103.1(6)
N2 Al1 H1 103.8(6)
C1 Al1 H1 117.8(6)
Al2 Al1 H1 103.5(6)
N1 Al2 N2 86.13(5)
N1 Al2 C43 119.84(6)
N2 Al2 C43 121.15(6)
N1 Al2 Al1 43.15(4)
N2 Al2 Al1 43.46(4)
C43 Al2 Al1 128.94(4)
N1 Al2 H2 109.1(6)
N2 Al2 H2 106.9(7)
C43 Al2 H2 111.0(7)
Al1 Al2 H2 120.1(7)
Al1 N1 Al2 93.67(6)
Al1 N1 H3 114.6(18)
Al2 N1 H3 114.2(18)
Al1 N1 H4 116.1(17)
Al2 N1 H4 108.9(17)
H3 N1 H4 109(2)
Al2 N2 Al1 93.28(5)
Al2 N2 H5 118.1(14)
Al1 N2 H5 114.2(14)
Al2 N2 H6 106.9(15)
Al1 N2 H6 118.8(15)
H5 N2 H6 105.6(19)
C2 C1 C6 117.71(13)
C2 C1 Al1 124.66(10)
C6 C1 Al1 117.63(11)
C3 C2 C1 121.63(14)
C3 C2 C13 119.89(13)
C1 C2 C13 118.47(12)
C4 C3 C2 117.84(14)
C4 C3 C7 119.12(13)
C2 C3 C7 123.04(14)
C5 C4 C3 123.15(14)
C5 C4 H4A 118.4
C3 C4 H4A 118.4
C4 C5 C6 118.40(14)
C4 C5 C10 119.22(14)
C6 C5 C10 122.37(16)
C5 C6 C1 121.04(14)
C5 C6 C28 119.50(13)
C1 C6 C28 119.46(12)
C3 C7 C8 112.68(14)
C3 C7 C9 111.24(14)
C8 C7 C9 108.36(13)
C3 C7 H7 108.1
C8 C7 H7 108.1
C9 C7 H7 108.1
C7 C8 H8A 109.5
C7 C8 H8B 109.5
H8A C8 H8B 109.5
C7 C8 H8C 109.5
H8A C8 H8C 109.5
H8B C8 H8C 109.5
C7 C9 H9A 109.5
C7 C9 H9B 109.5
H9A C9 H9B 109.5
C7 C9 H9C 109.5
H9A C9 H9C 109.5
H9B C9 H9C 109.5
C5 C10 C12 112.07(16)
C5 C10 C11 110.60(15)
C12 C10 C11 109.88(15)
C5 C10 H10 108.1
C12 C10 H10 108.1
C11 C10 H10 108.1
C10 C11 H11A 109.5
C10 C11 H11B 109.5
H11A C11 H11B 109.5
C10 C11 H11C 109.5
H11A C11 H11C 109.5
H11B C11 H11C 109.5
C10 C12 H12A 109.5
C10 C12 H12B 109.5
H12A C12 H12B 109.5
C10 C12 H12C 109.5
H12A C12 H12C 109.5
H12B C12 H12C 109.5
C14 C13 C18 119.17(13)
C14 C13 C2 120.15(12)
C18 C13 C2 120.68(12)
C15 C14 C13 119.35(13)
C15 C14 C19 118.97(13)
C13 C14 C19 121.33(14)
C16 C15 C14 121.98(14)
C16 C15 H15 119.0
C14 C15 H15 119.0
C17 C16 C15 117.62(14)
C17 C16 C22 118.56(13)
C15 C16 C22 123.65(14)
C18 C17 C16 122.62(13)
C18 C17 H17 118.7
C16 C17 H17 118.7
C17 C18 C13 119.02(13)
C17 C18 C25 119.19(13)
C13 C18 C25 121.71(13)
C21 C19 C20 108.53(19)
C21 C19 C14 110.80(14)
C20 C19 C14 115.35(17)
C21 C19 H19 107.3
C20 C19 H19 107.3
C14 C19 H19 107.3
C19 C20 H20A 109.5
C19 C20 H20B 109.5
H20A C20 H20B 109.5
C19 C20 H20C 109.5
H20A C20 H20C 109.5
H20B C20 H20C 109.5
C19 C21 H21A 109.5
C19 C21 H21B 109.5
H21A C21 H21B 109.5
C19 C21 H21C 109.5
H21A C21 H21C 109.5
H21B C21 H21C 109.5
C23 C22 C16 114.64(13)
C23 C22 C24 110.82(14)
C16 C22 C24 110.03(14)
C23 C22 H22 107.0
C16 C22 H22 107.0
C24 C22 H22 107.0
C22 C23 H23A 109.5
C22 C23 H23B 109.5
H23A C23 H23B 109.5
C22 C23 H23C 109.5
H23A C23 H23C 109.5
H23B C23 H23C 109.5
C22 C24 H24A 109.5
C22 C24 H24B 109.5
H24A C24 H24B 109.5
C22 C24 H24C 109.5
H24A C24 H24C 109.5
H24B C24 H24C 109.5
C26 C25 C18 113.11(13)
C26 C25 C27 109.64(13)
C18 C25 C27 111.10(13)
C26 C25 H25 107.6
C18 C25 H25 107.6
C27 C25 H25 107.6
C25 C26 H26A 109.5
C25 C26 H26B 109.5
H26A C26 H26B 109.5
C25 C26 H26C 109.5
H26A C26 H26C 109.5
H26B C26 H26C 109.5
C25 C27 H27A 109.5
C25 C27 H27B 109.5
H27A C27 H27B 109.5
C25 C27 H27C 109.5
H27A C27 H27C 109.5
H27B C27 H27C 109.5
C33 C28 C29 118.90(15)
C33 C28 C6 120.98(13)
C29 C28 C6 120.11(13)
C30 C29 C28 119.20(15)
C30 C29 C34 118.99(14)
C28 C29 C34 121.81(15)
C31 C30 C29 122.74(15)
C31 C30 H30 118.6
C29 C30 H30 118.6
C30 C31 C32 117.24(16)
C30 C31 C37 120.74(15)
C32 C31 C37 122.02(16)
C33 C32 C31 122.16(15)
C33 C32 H32 118.9
C31 C32 H32 118.9
C32 C33 C28 119.68(14)
C32 C33 C40 118.94(14)
C28 C33 C40 121.37(14)
C29 C34 C35 111.29(15)
C29 C34 C36 111.68(15)
C35 C34 C36 109.27(14)
C29 C34 H34 108.2
C35 C34 H34 108.2
C36 C34 H34 108.2
C34 C35 H35A 109.5
C34 C35 H35B 109.5
H35A C35 H35B 109.5
C34 C35 H35C 109.5
H35A C35 H35C 109.5
H35B C35 H35C 109.5
C34 C36 H36A 109.5
C34 C36 H36B 109.5
H36A C36 H36B 109.5
C34 C36 H36C 109.5
H36A C36 H36C 109.5
H36B C36 H36C 109.5
C38 C37 C39 109.89(19)
C38 C37 C31 113.11(17)
C39 C37 C31 111.14(16)
C38 C37 H37 107.5
C39 C37 H37 107.5
C31 C37 H37 107.5
C37 C38 H38A 109.5
C37 C38 H38B 109.5
H38A C38 H38B 109.5
C37 C38 H38C 109.5
H38A C38 H38C 109.5
H38B C38 H38C 109.5
C37 C39 H39A 109.5
C37 C39 H39B 109.5
H39A C39 H39B 109.5
C37 C39 H39C 109.5
H39A C39 H39C 109.5
H39B C39 H39C 109.5
C33 C40 C41 111.91(14)
C33 C40 C42 111.05(13)
C41 C40 C42 109.74(14)
C33 C40 H40 108.0
C41 C40 H40 108.0
C42 C40 H40 108.0
C40 C41 H41A 109.5
C40 C41 H41B 109.5
H41A C41 H41B 109.5
C40 C41 H41C 109.5
H41A C41 H41C 109.5
H41B C41 H41C 109.5
C40 C42 H42A 109.5
C40 C42 H42B 109.5
H42A C42 H42B 109.5
C40 C42 H42C 109.5
H42A C42 H42C 109.5
H42B C42 H42C 109.5
C48 C43 C44 118.57(12)
C48 C43 Al2 124.37(10)
C44 C43 Al2 115.70(10)
C45 C44 C43 121.07(12)
C45 C44 C55 119.46(12)
C43 C44 C55 119.23(12)
C46 C45 C44 117.86(12)
C46 C45 C49 119.05(12)
C44 C45 C49 123.08(12)
C47 C46 C45 123.41(13)
C47 C46 H46 118.3
C45 C46 H46 118.3
C46 C47 C48 118.28(12)
C46 C47 C52 117.88(12)
C48 C47 C52 123.81(12)
C47 C48 C43 120.62(12)
C47 C48 C70 120.89(12)
C43 C48 C70 118.48(12)
C45 C49 C51 111.75(13)
C45 C49 C50 111.02(12)
C51 C49 C50 109.83(13)
C45 C49 H49 108.0
C51 C49 H49 108.0
C50 C49 H49 108.0
C49 C50 H50A 109.5
C49 C50 H50B 109.5
H50A C50 H50B 109.5
C49 C50 H50C 109.5
H50A C50 H50C 109.5
H50B C50 H50C 109.5
C49 C51 H51A 109.5
C49 C51 H51B 109.5
H51A C51 H51B 109.5
C49 C51 H51C 109.5
H51A C51 H51C 109.5
H51B C51 H51C 109.5
C47 C52 C53 111.37(13)
C47 C52 C54 112.10(12)
C53 C52 C54 109.10(13)
C47 C52 H52 108.0
C53 C52 H52 108.0
C54 C52 H52 108.0
C52 C53 H53A 109.5
C52 C53 H53B 109.5
H53A C53 H53B 109.5
C52 C53 H53C 109.5
H53A C53 H53C 109.5
H53B C53 H53C 109.5
C52 C54 H54A 109.5
C52 C54 H54B 109.5
H54A C54 H54B 109.5
C52 C54 H54C 109.5
H54A C54 H54C 109.5
H54B C54 H54C 109.5
C60 C55 C56 119.06(13)
C60 C55 C44 117.72(12)
C56 C55 C44 123.23(13)
C57 C56 C55 118.87(15)
C57 C56 C61 118.08(14)
C55 C56 C61 122.99(14)
C58 C57 C56 122.97(15)
C58 C57 H57 118.5
C56 C57 H57 118.5
C57 C58 C59 117.56(14)
C57 C58 C64 119.94(16)
C59 C58 C64 122.47(17)
C58 C59 C60 121.97(15)
C58 C59 H59 119.0
C60 C59 H59 119.0
C59 C60 C55 119.56(14)
C59 C60 C67 118.58(13)
C55 C60 C67 121.86(12)
C56 C61 C63 111.01(13)
C56 C61 C62 112.87(16)
C63 C61 C62 107.77(14)
C56 C61 H61 108.4
C63 C61 H61 108.4
C62 C61 H61 108.4
C61 C62 H62A 109.5
C61 C62 H62B 109.5
H62A C62 H62B 109.5
C61 C62 H62C 109.5
H62A C62 H62C 109.5
H62B C62 H62C 109.5
C61 C63 H63A 109.5
C61 C63 H63B 109.5
H63A C63 H63B 109.5
C61 C63 H63C 109.5
H63A C63 H63C 109.5
H63B C63 H63C 109.5
C65 C64 C58 117.2(2)
C66B C64 C58 116.2(2)
C65 C64 C66 120.3(3)
C58 C64 C66 108.2(2)
C66B C64 C65B 106.7(2)
C58 C64 C65B 111.36(18)
C65 C64 H64 102.7
C58 C64 H64 102.7
C66 C64 H64 102.7
C66B C64 H64B 107.4
C58 C64 H64B 107.4
C65B C64 H64B 107.4
C64 C65 H65A 109.5
C64 C65 H65B 109.5
H65A C65 H65B 109.5
C64 C65 H65C 109.5
H65A C65 H65C 109.5
H65B C65 H65C 109.5
C64 C66 H66A 109.5
C64 C66 H66B 109.5
H66A C66 H66B 109.5
C64 C66 H66C 109.5
H66A C66 H66C 109.5
H66B C66 H66C 109.5
C64 C65B H65D 109.5
C64 C65B H65E 109.5
H65D C65B H65E 109.5
C64 C65B H65F 109.5
H65D C65B H65F 109.5
H65E C65B H65F 109.5
C64 C66B H66D 109.5
C64 C66B H66E 109.5
H66D C66B H66E 109.5
C64 C66B H66F 109.5
H66D C66B H66F 109.5
H66E C66B H66F 109.5
C60 C67 C68 111.73(12)
C60 C67 C69 112.66(12)
C68 C67 C69 109.62(13)
C60 C67 H67 107.5
C68 C67 H67 107.5
C69 C67 H67 107.5
C67 C68 H68A 109.5
C67 C68 H68B 109.5
H68A C68 H68B 109.5
C67 C68 H68C 109.5
H68A C68 H68C 109.5
H68B C68 H68C 109.5
C67 C69 H69A 109.5
C67 C69 H69B 109.5
H69A C69 H69B 109.5
C67 C69 H69C 109.5
H69A C69 H69C 109.5
H69B C69 H69C 109.5
C75 C70 C71 118.45(12)
C75 C70 C48 120.94(12)
C71 C70 C48 120.56(12)
C72 C71 C70 119.67(13)
C72 C71 C76 117.46(13)
C70 C71 C76 122.80(12)
C73 C72 C71 122.28(14)
C73 C72 H72 118.9
C71 C72 H72 118.9
C74 C73 C72 117.40(13)
C74 C73 C79B 118.4(3)
C72 C73 C79B 124.1(3)
C74 C73 C79 123.4(5)
C72 C73 C79 117.8(5)
C73 C74 C75 122.74(14)
C73 C74 H74 118.6
C75 C74 H74 118.6
C74 C75 C70 119.41(13)
C74 C75 C82 117.58(12)
C70 C75 C82 123.00(12)
C71 C76 C78 109.72(12)
C71 C76 C77 113.09(13)
C78 C76 C77 108.96(13)
C71 C76 H76 108.3
C78 C76 H76 108.3
C77 C76 H76 108.3
C76 C77 H77A 109.5
C76 C77 H77B 109.5
H77A C77 H77B 109.5
C76 C77 H77C 109.5
H77A C77 H77C 109.5
H77B C77 H77C 109.5
C76 C78 H78A 109.5
C76 C78 H78B 109.5
H78A C78 H78B 109.5
C76 C78 H78C 109.5
H78A C78 H78C 109.5
H78B C78 H78C 109.5
C80 C79 C81 109.6(5)
C80 C79 C73 118.3(6)
C81 C79 C73 111.0(9)
C80 C79 H79 105.7
C81 C79 H79 105.7
C73 C79 H79 105.7
C79 C80 H80A 109.5
C79 C80 H80B 109.5
H80A C80 H80B 109.5
C79 C80 H80C 109.5
H80A C80 H80C 109.5
H80B C80 H80C 109.5
C79 C81 H81A 109.5
C79 C81 H81B 109.5
H81A C81 H81B 109.5
C79 C81 H81C 109.5
H81A C81 H81C 109.5
H81B C81 H81C 109.5
C81B C79B C80B 109.8(4)
C81B C79B C73 113.3(6)
C80B C79B C73 105.8(4)
C81B C79B H79B 109.3
C80B C79B H79B 109.3
C73 C79B H79B 109.3
C79B C80B H80D 109.5
C79B C80B H80E 109.5
H80D C80B H80E 109.5
C79B C80B H80F 109.5
H80D C80B H80F 109.5
H80E C80B H80F 109.5
C79B C81B H81D 109.5
C79B C81B H81E 109.5
H81D C81B H81E 109.5
C79B C81B H81F 109.5
H81D C81B H81F 109.5
H81E C81B H81F 109.5
C75 C82 C84 111.64(12)
C75 C82 C83 111.30(12)
C84 C82 C83 109.13(14)
C75 C82 H82 108.2
C84 C82 H82 108.2
C83 C82 H82 108.2
C82 C83 H83A 109.5
C82 C83 H83B 109.5
H83A C83 H83B 109.5
C82 C83 H83C 109.5
H83A C83 H83C 109.5
H83B C83 H83C 109.5
C82 C84 H84A 109.5
C82 C84 H84B 109.5
H84A C84 H84B 109.5
C82 C84 H84C 109.5
H84A C84 H84C 109.5
H84B C84 H84C 109.5
C92 C91 C96 117.91(18)
C92 C91 C97 121.26(17)
C96 C91 C97 120.83(18)
C93 C92 C91 121.28(17)
C93 C92 H92 119.4
C91 C92 H92 119.4
C94 C93 C92 119.96(19)
C94 C93 H93 120.0
C92 C93 H93 120.0
C93 C94 C95 119.3(2)
C93 C94 H94 120.3
C95 C94 H94 120.3
C96 C95 C94 120.55(18)
C96 C95 H95 119.7
C94 C95 H95 119.7
C95 C96 C91 120.98(18)
C95 C96 H96 119.5
C91 C96 H96 119.5
C91 C97 H97A 109.5
C91 C97 H97B 109.5
H97A C97 H97B 109.5
C91 C97 H97C 109.5
H97A C97 H97C 109.5
H97B C97 H97C 109.5
C102 C101 C106 120.0
C102 C101 C107 116.3(4)
C106 C101 C107 123.7(4)
C103 C102 C101 120.0
C103 C102 H102 120.0
C101 C102 H102 120.0
C104 C103 C102 120.0
C104 C103 H103 120.0
C102 C103 H103 120.0
C105 C104 C103 120.0
C105 C104 H104 120.0
C103 C104 H104 120.0
C106 C105 C104 120.0
C106 C105 H105 120.0
C104 C105 H105 120.0
C105 C106 C101 120.0
C105 C106 H106 120.0
C101 C106 H106 120.0
C101 C107 H10A 109.5
C101 C107 H10B 109.5
H10A C107 H10B 109.5
C101 C107 H10C 109.5
H10A C107 H10C 109.5
H10B C107 H10C 109.5
C112 C111 C116 120.0
C112 C111 C117 131.6(8)
C116 C111 C117 108.4(8)
C113 C112 C111 120.0
C113 C112 H112 120.0
C111 C112 H112 120.0
C112 C113 C114 120.0
C112 C113 H113 120.0
C114 C113 H113 120.0
C115 C114 C113 120.0
C115 C114 H114 120.0
C113 C114 H114 120.0
C114 C115 C116 120.0
C114 C115 H115 120.0
C116 C115 H115 120.0
C115 C116 C111 120.0
C115 C116 H116 120.0
C111 C116 H116 120.0
C111 C117 H11D 109.5
C111 C117 H11E 109.5
H11D C117 H11E 109.5
C111 C117 H11F 109.5
H11D C117 H11F 109.5
H11E C117 H11F 109.5

loop_
_geom_bond_atom_site_label_1
_geom_bond_atom_site_label_2
_geom_bond_distance
Al1 N1 1.9322(14)
Al1 N2 1.9425(13)
Al1 C1 2.0106(14)
Al1 Al2 2.8194(6)
Al1 H1 1.544(16)
Al2 N1 1.9333(14)
Al2 N2 1.9353(13)
Al2 C43 1.9931(14)
Al2 H2 1.500(17)
N1 H3 0.87(3)
N1 H4 0.84(3)
N2 H5 0.91(2)
N2 H6 0.88(2)
C1 C2 1.418(2)
C1 C6 1.420(2)
C2 C3 1.409(2)
C2 C13 1.505(2)
C3 C4 1.388(2)
C3 C7 1.522(2)
C4 C5 1.387(2)
C4 H4A 0.9500
C5 C6 1.408(2)
C5 C10 1.522(2)
C6 C28 1.509(2)
C7 C8 1.535(2)
C7 C9 1.535(2)
C7 H7 1.0000
C8 H8A 0.9800
C8 H8B 0.9800
C8 H8C 0.9800
C9 H9A 0.9800
C9 H9B 0.9800
C9 H9C 0.9800
C10 C12 1.533(3)
C10 C11 1.538(2)
C10 H10 1.0000
C11 H11A 0.9800
C11 H11B 0.9800
C11 H11C 0.9800
C12 H12A 0.9800
C12 H12B 0.9800
C12 H12C 0.9800
C13 C14 1.408(2)
C13 C18 1.413(2)
C14 C15 1.396(2)
C14 C19 1.535(2)
C15 C16 1.390(2)
C15 H15 0.9500
C16 C17 1.389(2)
C16 C22 1.517(2)
C17 C18 1.387(2)
C17 H17 0.9500
C18 C25 1.528(2)
C19 C21 1.488(3)
C19 C20 1.488(3)
C19 H19 1.0000
C20 H20A 0.9800
C20 H20B 0.9800
C20 H20C 0.9800
C21 H21A 0.9800
C21 H21B 0.9800
C21 H21C 0.9800
C22 C23 1.506(2)
C22 C24 1.536(2)
C22 H22 1.0000
C23 H23A 0.9800
C23 H23B 0.9800
C23 H23C 0.9800
C24 H24A 0.9800
C24 H24B 0.9800
C24 H24C 0.9800
C25 C26 1.524(2)
C25 C27 1.530(2)
C25 H25 1.0000
C26 H26A 0.9800
C26 H26B 0.9800
C26 H26C 0.9800
C27 H27A 0.9800
C27 H27B 0.9800
C27 H27C 0.9800
C28 C33 1.406(2)
C28 C29 1.410(2)
C29 C30 1.392(2)
C29 C34 1.522(2)
C30 C31 1.385(2)
C30 H30 0.9500
C31 C32 1.395(2)
C31 C37 1.525(3)
C32 C33 1.391(2)
C32 H32 0.9500
C33 C40 1.521(2)
C34 C35 1.529(3)
C34 C36 1.532(2)
C34 H34 1.0000
C35 H35A 0.9800
C35 H35B 0.9800
C35 H35C 0.9800
C36 H36A 0.9800
C36 H36B 0.9800
C36 H36C 0.9800
C37 C38 1.520(3)
C37 C39 1.523(3)
C37 H37 1.0000
C38 H38A 0.9800
C38 H38B 0.9800
C38 H38C 0.9800
C39 H39A 0.9800
C39 H39B 0.9800
C39 H39C 0.9800
C40 C41 1.525(2)
C40 C42 1.534(2)
C40 H40 1.0000
C41 H41A 0.9800
C41 H41B 0.9800
C41 H41C 0.9800
C42 H42A 0.9800
C42 H42B 0.9800
C42 H42C 0.9800
C43 C48 1.4157(19)
C43 C44 1.4209(19)
C44 C45 1.4045(19)
C44 C55 1.5124(18)
C45 C46 1.390(2)
C45 C49 1.5246(19)
C46 C47 1.390(2)
C46 H46 0.9500
C47 C48 1.4086(19)
C47 C52 1.5238(19)
C48 C70 1.5184(18)
C49 C51 1.527(2)
C49 C50 1.533(2)
C49 H49 1.0000
C50 H50A 0.9800
C50 H50B 0.9800
C50 H50C 0.9800
C51 H51A 0.9800
C51 H51B 0.9800
C51 H51C 0.9800
C52 C53 1.530(2)
C52 C54 1.532(2)
C52 H52 1.0000
C53 H53A 0.9800
C53 H53B 0.9800
C53 H53C 0.9800
C54 H54A 0.9800
C54 H54B 0.9800
C54 H54C 0.9800
C55 C60 1.411(2)
C55 C56 1.411(2)
C56 C57 1.394(2)
C56 C61 1.520(2)
C57 C58 1.384(3)
C57 H57 0.9500
C58 C59 1.389(2)
C58 C64 1.523(2)
C59 C60 1.398(2)
C59 H59 0.9500
C60 C67 1.524(2)
C61 C63 1.531(2)
C61 C62 1.534(2)
C61 H61 1.0000
C62 H62A 0.9800
C62 H62B 0.9800
C62 H62C 0.9800
C63 H63A 0.9800
C63 H63B 0.9800
C63 H63C 0.9800
C64 C65 1.328(4)
C64 C66B 1.382(4)
C64 C66 1.568(4)
C64 C65B 1.709(4)
C64 H64 1.0000
C64 H64B 1.0000
C65 H65A 0.9800
C65 H65B 0.9800
C65 H65C 0.9800
C66 H66A 0.9800
C66 H66B 0.9800
C66 H66C 0.9800
C65B H65D 0.9800
C65B H65E 0.9800
C65B H65F 0.9800
C66B H66D 0.9800
C66B H66E 0.9800
C66B H66F 0.9800
C67 C68 1.525(2)
C67 C69 1.529(2)
C67 H67 1.0000
C68 H68A 0.9800
C68 H68B 0.9800
C68 H68C 0.9800
C69 H69A 0.9800
C69 H69B 0.9800
C69 H69C 0.9800
C70 C75 1.4104(19)
C70 C71 1.416(2)
C71 C72 1.395(2)
C71 C76 1.524(2)
C72 C73 1.388(2)
C72 H72 0.9500
C73 C74 1.385(2)
C73 C79B 1.535(4)
C73 C79 1.539(6)
C74 C75 1.395(2)
C74 H74 0.9500
C75 C82 1.5256(19)
C76 C78 1.530(2)
C76 C77 1.531(2)
C76 H76 1.0000
C77 H77A 0.9800
C77 H77B 0.9800
C77 H77C 0.9800
C78 H78A 0.9800
C78 H78B 0.9800
C78 H78C 0.9800
C79 C80 1.528(6)
C79 C81 1.531(7)
C79 H79 1.0000
C80 H80A 0.9800
C80 H80B 0.9800
C80 H80C 0.9800
C81 H81A 0.9800
C81 H81B 0.9800
C81 H81C 0.9800
C79B C81B 1.528(6)
C79B C80B 1.532(5)
C79B H79B 1.0000
C80B H80D 0.9800
C80B H80E 0.9800
C80B H80F 0.9800
C81B H81D 0.9800
C81B H81E 0.9800
C81B H81F 0.9800
C82 C84 1.526(2)
C82 C83 1.528(2)
C82 H82 1.0000
C83 H83A 0.9800
C83 H83B 0.9800
C83 H83C 0.9800
C84 H84A 0.9800
C84 H84B 0.9800
C84 H84C 0.9800
C91 C92 1.387(3)
C91 C96 1.392(3)
C91 C97 1.508(3)
C92 C93 1.384(3)
C92 H92 0.9500
C93 C94 1.381(3)
C93 H93 0.9500
C94 C95 1.383(3)
C94 H94 0.9500
C95 C96 1.374(3)
C95 H95 0.9500
C96 H96 0.9500
C97 H97A 0.9800
C97 H97B 0.9800
C97 H97C 0.9800
C101 C102 1.3900
C101 C106 1.3900
C101 C107 1.457(8)
C102 C103 1.3900
C102 H102 0.9500
C103 C104 1.3900
C103 H103 0.9500
C104 C105 1.3900
C104 H104 0.9500
C105 C106 1.3900
C105 H105 0.9500
C106 H106 0.9500
C107 H10A 0.9800
C107 H10B 0.9800
C107 H10C 0.9800
C111 C112 1.3900
C111 C116 1.3900
C111 C117 1.487(14)
C112 C113 1.3900
C112 H112 0.9500
C113 C114 1.3900
C113 H113 0.9500
C114 C115 1.3900
C114 H114 0.9500
C115 C116 1.3900
C115 H115 0.9500
C116 H116 0.9500
C117 H11D 0.9800
C117 H11E 0.9800
C117 H11F 0.9800

loop_
_geom_torsion_atom_site_label_1
_geom_torsion_atom_site_label_2
_geom_torsion_atom_site_label_3
_geom_torsion_atom_site_label_4
_geom_torsion
C6 C1 C2 C3 -1.64(19)
Al1 C1 C2 C3 179.50(10)
C6 C1 C2 C13 177.28(12)
Al1 C1 C2 C13 -1.58(17)
C1 C2 C3 C4 3.8(2)
C13 C2 C3 C4 -175.08(13)
C1 C2 C3 C7 -176.06(13)
C13 C2 C3 C7 5.0(2)
C2 C3 C4 C5 -1.5(2)
C7 C3 C4 C5 178.42(14)
C3 C4 C5 C6 -3.0(2)
C3 C4 C5 C10 175.53(14)
C4 C5 C6 C1 5.3(2)
C10 C5 C6 C1 -173.23(14)
C4 C5 C6 C28 -174.36(13)
C10 C5 C6 C28 7.2(2)
C2 C1 C6 C5 -3.0(2)
Al1 C1 C6 C5 175.96(11)
C2 C1 C6 C28 176.62(12)
Al1 C1 C6 C28 -4.43(17)
C4 C3 C7 C8 56.26(19)
C2 C3 C7 C8 -123.86(16)
C4 C3 C7 C9 -65.65(18)
C2 C3 C7 C9 114.23(16)
C4 C5 C10 C12 64.6(2)
C6 C5 C10 C12 -116.90(18)
C4 C5 C10 C11 -58.4(2)
C6 C5 C10 C11 120.11(18)
C3 C2 C13 C14 90.24(16)
C1 C2 C13 C14 -88.70(16)
C3 C2 C13 C18 -89.42(16)
C1 C2 C13 C18 91.64(16)
C18 C13 C14 C15 -5.1(2)
C2 C13 C14 C15 175.25(12)
C18 C13 C14 C19 167.98(13)
C2 C13 C14 C19 -11.7(2)
C13 C14 C15 C16 1.3(2)
C19 C14 C15 C16 -171.90(14)
C14 C15 C16 C17 1.9(2)
C14 C15 C16 C22 177.10(13)
C15 C16 C17 C18 -1.3(2)
C22 C16 C17 C18 -176.78(13)
C16 C17 C18 C13 -2.4(2)
C16 C17 C18 C25 174.31(13)
C14 C13 C18 C17 5.6(2)
C2 C13 C18 C17 -174.72(12)
C14 C13 C18 C25 -171.05(13)
C2 C13 C18 C25 8.6(2)
C15 C14 C19 C21 57.6(2)
C13 C14 C19 C21 -115.44(19)
C15 C14 C19 C20 -66.1(3)
C13 C14 C19 C20 120.8(2)
C17 C16 C22 C23 -160.64(15)
C15 C16 C22 C23 24.2(2)
C17 C16 C22 C24 73.67(17)
C15 C16 C22 C24 -101.52(17)
C17 C18 C25 C26 71.07(18)
C13 C18 C25 C26 -112.27(16)
C17 C18 C25 C27 -52.73(18)
C13 C18 C25 C27 123.92(15)
C5 C6 C28 C33 -86.87(18)
C1 C6 C28 C33 93.51(17)
C5 C6 C28 C29 94.72(17)
C1 C6 C28 C29 -84.89(17)
C33 C28 C29 C30 -2.9(2)
C6 C28 C29 C30 175.55(14)
C33 C28 C29 C34 178.24(14)
C6 C28 C29 C34 -3.3(2)
C28 C29 C30 C31 0.5(2)
C34 C29 C30 C31 179.35(16)
C29 C30 C31 C32 1.4(3)
C29 C30 C31 C37 -177.93(16)
C30 C31 C32 C33 -0.9(3)
C37 C31 C32 C33 178.49(16)
C31 C32 C33 C28 -1.6(2)
C31 C32 C33 C40 177.00(15)
C29 C28 C33 C32 3.4(2)
C6 C28 C33 C32 -174.99(14)
C29 C28 C33 C40 -175.10(14)
C6 C28 C33 C40 6.5(2)
C30 C29 C34 C35 -66.8(2)
C28 C29 C34 C35 112.05(18)
C30 C29 C34 C36 55.6(2)
C28 C29 C34 C36 -125.54(17)
C30 C31 C37 C38 -134.05(19)
C32 C31 C37 C38 46.6(3)
C30 C31 C37 C39 101.8(2)
C32 C31 C37 C39 -77.5(2)
C32 C33 C40 C41 65.64(19)
C28 C33 C40 C41 -115.81(16)
C32 C33 C40 C42 -57.4(2)
C28 C33 C40 C42 121.18(16)
C48 C43 C44 C45 4.30(19)
Al2 C43 C44 C45 -163.01(10)
C48 C43 C44 C55 -170.00(12)
Al2 C43 C44 C55 22.70(16)
C43 C44 C45 C46 -3.8(2)
C55 C44 C45 C46 170.47(13)
C43 C44 C45 C49 176.76(13)
C55 C44 C45 C49 -9.0(2)
C44 C45 C46 C47 0.0(2)
C49 C45 C46 C47 179.46(14)
C45 C46 C47 C48 3.2(2)
C45 C46 C47 C52 -178.67(14)
C46 C47 C48 C43 -2.6(2)
C52 C47 C48 C43 179.37(13)
C46 C47 C48 C70 178.31(13)
C52 C47 C48 C70 0.3(2)
C44 C43 C48 C47 -1.01(19)
Al2 C43 C48 C47 165.11(10)
C44 C43 C48 C70 178.10(12)
Al2 C43 C48 C70 -15.78(17)
C46 C45 C49 C51 -67.49(18)
C44 C45 C49 C51 111.94(15)
C46 C45 C49 C50 55.50(18)
C44 C45 C49 C50 -125.07(15)
C46 C47 C52 C53 -66.53(18)
C48 C47 C52 C53 111.51(16)
C46 C47 C52 C54 56.03(19)
C48 C47 C52 C54 -125.94(15)
C45 C44 C55 C60 -87.19(16)
C43 C44 C55 C60 87.19(16)
C45 C44 C55 C56 92.35(17)
C43 C44 C55 C56 -93.27(16)
C60 C55 C56 C57 -1.1(2)
C44 C55 C56 C57 179.32(13)
C60 C55 C56 C61 175.96(13)
C44 C55 C56 C61 -3.6(2)
C55 C56 C57 C58 0.6(2)
C61 C56 C57 C58 -176.61(15)
C56 C57 C58 C59 -0.2(2)
C56 C57 C58 C64 177.83(15)
C57 C58 C59 C60 0.3(2)
C64 C58 C59 C60 -177.67(15)
C58 C59 C60 C55 -0.8(2)
C58 C59 C60 C67 179.82(14)
C56 C55 C60 C59 1.3(2)
C44 C55 C60 C59 -179.19(12)
C56 C55 C60 C67 -179.43(13)
C44 C55 C60 C67 0.13(19)
C57 C56 C61 C63 73.30(19)
C55 C56 C61 C63 -103.82(17)
C57 C56 C61 C62 -47.82(19)
C55 C56 C61 C62 135.05(15)
C57 C58 C64 C65 122.5(3)
C59 C58 C64 C65 -59.6(3)
C57 C58 C64 C66B -66.7(3)
C59 C58 C64 C66B 111.2(3)
C57 C58 C64 C66 -97.5(3)
C59 C58 C64 C66 80.5(3)
C57 C58 C64 C65B 170.86(18)
C59 C58 C64 C65B -11.2(2)
C59 C60 C67 C68 81.69(16)
C55 C60 C67 C68 -97.64(16)
C59 C60 C67 C69 -42.23(19)
C55 C60 C67 C69 138.44(14)
C47 C48 C70 C75 -91.08(16)
C43 C48 C70 C75 89.82(16)
C47 C48 C70 C71 91.50(16)
C43 C48 C70 C71 -87.61(16)
C75 C70 C71 C72 -2.0(2)
C48 C70 C71 C72 175.45(13)
C75 C70 C71 C76 174.80(12)
C48 C70 C71 C76 -7.7(2)
C70 C71 C72 C73 0.1(2)
C76 C71 C72 C73 -176.86(14)
C71 C72 C73 C74 1.1(2)
C71 C72 C73 C79B -176.0(3)
C71 C72 C73 C79 168.2(4)
C72 C73 C74 C75 -0.4(2)
C79B C73 C74 C75 176.8(3)
C79 C73 C74 C75 -166.7(4)
C73 C74 C75 C70 -1.5(2)
C73 C74 C75 C82 178.23(14)
C71 C70 C75 C74 2.7(2)
C48 C70 C75 C74 -174.80(13)
C71 C70 C75 C82 -177.03(12)
C48 C70 C75 C82 5.5(2)
C72 C71 C76 C78 69.65(17)
C70 C71 C76 C78 -107.25(15)
C72 C71 C76 C77 -52.23(17)
C70 C71 C76 C77 130.87(14)
C74 C73 C79 C80 99.9(8)
C72 C73 C79 C80 -66.3(9)
C79B C73 C79 C80 175(4)
C74 C73 C79 C81 -132.3(7)
C72 C73 C79 C81 61.5(8)
C79B C73 C79 C81 -57(3)
C74 C73 C79B C81B -147.4(5)
C72 C73 C79B C81B 29.7(6)
C79 C73 C79B C81B 99(3)
C74 C73 C79B C80B 92.3(5)
C72 C73 C79B C80B -90.6(5)
C79 C73 C79B C80B -21(3)
C74 C75 C82 C84 -56.52(18)
C70 C75 C82 C84 123.19(15)
C74 C75 C82 C83 65.69(17)
C70 C75 C82 C83 -114.59(16)
C96 C91 C92 C93 -1.2(3)
C97 C91 C92 C93 179.0(2)
C91 C92 C93 C94 0.6(3)
C92 C93 C94 C95 -0.3(3)
C93 C94 C95 C96 0.6(3)
C94 C95 C96 C91 -1.3(3)
C92 C91 C96 C95 1.6(3)
C97 C91 C96 C95 -178.6(2)
C106 C101 C102 C103 0.0
C107 C101 C102 C103 -177.0(6)
C101 C102 C103 C104 0.0
C102 C103 C104 C105 0.0
C103 C104 C105 C106 0.0
C104 C105 C106 C101 0.0
C102 C101 C106 C105 0.0
C107 C101 C106 C105 176.8(6)
C116 C111 C112 C113 0.0
C117 C111 C112 C113 -178.4(11)
C111 C112 C113 C114 0.0
C112 C113 C114 C115 0.0
C113 C114 C115 C116 0.0
C114 C115 C116 C111 0.0
C112 C111 C116 C115 0.0
C117 C111 C116 C115 178.7(9)

loop_
_platon_squeeze_void_nr
_platon_squeeze_void_average_x
_platon_squeeze_void_average_y
_platon_squeeze_void_average_z
_platon_squeeze_void_volume
_platon_squeeze_void_count_electrons
_platon_squeeze_void_content
1 0.248 0.172 0.200 225 43 ' '
2 0.248 0.328 0.700 225 43 ' '
3 0.751 0.672 0.299 225 43 ' '
4 0.751 0.828 0.799 225 43 ' '
